data_1546869
loop_
_publ_author_name
'Jiang, Lin'
'Liu, Yue'
'Liu, Xin'
'Tian, Jinlei'
'Yan, Shiping'

_publ_section_title
;
 Three series of heterometallic Ni <sup>II</sup> --Ln <sup>III</sup>
 Schiff base complexes: synthesis, crystal structures and magnetic
 characterization
;
_journal_issue 37
_journal_name_full 'Dalton Transactions'
_journal_page_first 12558
_journal_page_last 12573
_journal_paper_doi 10.1039/C7DT02351K
_journal_volume 46
_journal_year 2017
_chemical_formula_sum 'C66 H57 Cl4 N2 Ni O11 Tb'
_chemical_formula_weight 1413.56
_space_group_crystal_system triclinic
_space_group_IT_number 2
_space_group_name_Hall '-P 1'
_space_group_name_H-M_alt 'P -1'
_symmetry_space_group_name_Hall '-P 1'
_symmetry_space_group_name_H-M 'P -1'
_atom_sites_solution_hydrogens geom
_audit_creation_method SHELXL-2014/7
_audit_update_record
;
2017-08-14 deposited with the CCDC.
2017-08-24 downloaded from the CCDC.
;
_cell_angle_alpha 82.054(3)
_cell_angle_beta 83.489(3)
_cell_angle_gamma 76.859(3)
_cell_formula_units_Z 2
_cell_length_a 11.2890(4)
_cell_length_b 12.7006(4)
_cell_length_c 23.3948(8)
_cell_measurement_reflns_used 9543
_cell_measurement_temperature 127.60(10)
_cell_measurement_theta_max 28.7670
_cell_measurement_theta_min 3.3620
_cell_volume 3223.38(19)
_computing_cell_refinement 'CrysAlisPro 1.171.38.41 (Rigaku OD, 2015)'
_computing_data_collection 'CrysAlisPro 1.171.38.41 (Rigaku OD, 2015)'
_computing_data_reduction 'CrysAlisPro 1.171.38.41 (Rigaku OD, 2015)'
_computing_publication_material
;   
O. V. Dolomanov, L. J. Bourhis, R. J. Gildea, J. A. K. Howard and H. Puschmann,
OLEX2: a complete structure solution, refinement and analysis program.
J. Appl. Cryst. (2009). 42, 339-341.
;
_computing_structure_refinement 'SHELXL-2014/7 (Sheldrick, 2014)'
_computing_structure_solution 'SHELXL-2014/7 (Sheldrick, 2014)'
_diffrn_ambient_temperature 127.60(10)
_diffrn_measured_fraction_theta_full 0.998
_diffrn_measured_fraction_theta_max 0.998
_diffrn_measurement_device_type 'SuperNova, Single source at offset, Eos'
_diffrn_measurement_method '\w scans'
_diffrn_radiation_type MoK\a
_diffrn_radiation_wavelength 0.71073
_diffrn_reflns_av_R_equivalents 0.0501
_diffrn_reflns_av_unetI/netI 0.0774
_diffrn_reflns_Laue_measured_fraction_full 0.998
_diffrn_reflns_Laue_measured_fraction_max 0.998
_diffrn_reflns_limit_h_max 13
_diffrn_reflns_limit_h_min -13
_diffrn_reflns_limit_k_max 14
_diffrn_reflns_limit_k_min -15
_diffrn_reflns_limit_l_max 23
_diffrn_reflns_limit_l_min -27
_diffrn_reflns_number 24297
_diffrn_reflns_point_group_measured_fraction_full 0.998
_diffrn_reflns_point_group_measured_fraction_max 0.998
_diffrn_reflns_theta_full 25.008
_diffrn_reflns_theta_max 25.008
_diffrn_reflns_theta_min 2.873
_exptl_absorpt_coefficient_mu 1.605
_exptl_absorpt_correction_T_max 0.5
_exptl_absorpt_correction_T_min 0.1
_exptl_absorpt_correction_type multi-scan
_exptl_absorpt_process_details
;
CrysAlisPro 1.171.38.41 (Rigaku Oxford Diffraction, 2015)
Empirical absorption correction using spherical harmonics,
 implemented in SCALE3 ABSPACK scaling algorithm.
;
_exptl_crystal_colour green
_exptl_crystal_density_diffrn 1.456
_exptl_crystal_description prism
_exptl_crystal_F_000 1432
_exptl_crystal_size_max 0.23
_exptl_crystal_size_mid 0.16
_exptl_crystal_size_min 0.13
_refine_diff_density_max 0.747
_refine_diff_density_min -1.112
_refine_diff_density_rms 0.105
_refine_ls_extinction_method none
_refine_ls_goodness_of_fit_ref 1.035
_refine_ls_hydrogen_treatment constr
_refine_ls_matrix_type full
_refine_ls_number_parameters 779
_refine_ls_number_reflns 11365
_refine_ls_number_restraints 0
_refine_ls_restrained_S_all 1.035
_refine_ls_R_factor_all 0.0513
_refine_ls_R_factor_gt 0.0419
_refine_ls_shift/su_max 0.001
_refine_ls_shift/su_mean 0.000
_refine_ls_structure_factor_coef Fsqd
_refine_ls_weighting_details 'w=1/[\s^2^(Fo^2^)+(0.0283P)^2^+0.4541P] where P=(Fo^2^+2Fc^2^)/3'
_refine_ls_weighting_scheme calc
_refine_ls_wR_factor_gt 0.0847
_refine_ls_wR_factor_ref 0.0903
_reflns_Friedel_coverage 0.000
_reflns_number_gt 9790
_reflns_number_total 11365
_reflns_threshold_expression 'I > 2\s(I)'
_cod_data_source_file c7dt02351k2.cif
_cod_data_source_block p160411y_sq_sq
_cod_depositor_comments
;
The following automatic conversions were performed:

'_exptl_absorpt_correction_type' value 'Multi-scan' changed to
'multi-scan' according to
/home/data/users/saulius/crontab/automatic-downloads/rss-feeds/RSC/lib/dictionaries/cif_core.dic
dictionary named 'cif_core.dic' version 2.4.2 from 2011-04-26.

Automatic conversion script
Id: cif_fix_values 4973 2017-02-22 13:04:09Z antanas 
;
_cod_database_code 1546869
_shelx_shelxl_version_number 2014/7
_shelx_space_group_comment
;
The symmetry employed for this shelxl refinement is uniquely defined
by the following loop, which should always be used as a source of
symmetry information in preference to the above space-group names.
They are only intended as comments.
;

loop_
_space_group_symop_operation_xyz
'x, y, z'
'-x, -y, -z'

loop_
_atom_site_label
_atom_site_type_symbol
_atom_site_fract_x
_atom_site_fract_y
_atom_site_fract_z
_atom_site_U_iso_or_equiv
_atom_site_adp_type
_atom_site_occupancy
_atom_site_site_symmetry_order
_atom_site_calc_flag
_atom_site_refinement_flags_posn
_atom_site_refinement_flags_adp
_atom_site_refinement_flags_occupancy
_atom_site_disorder_assembly
_atom_site_disorder_group
Tb1 Tb 0.72627(2) 0.78609(2) 0.21995(2) 0.01398(7) Uani 1 1 d . . . . .
Ni1 Ni 0.58348(4) 0.70896(4) 0.34457(2) 0.01707(13) Uani 1 1 d . . . . .
O11 O 0.9251(2) 0.6950(2) 0.21494(11) 0.0165(6) Uani 1 1 d . . . . .
O3 O 0.3491(3) 0.6525(3) 0.45659(13) 0.0383(9) Uani 1 1 d . . . . .
H3 H 0.3700 0.6335 0.4242 0.057 Uiso 1 1 calc R U . . .
O5 O 0.8742(2) 0.8870(2) 0.26289(11) 0.0181(6) Uani 1 1 d . . . . .
O4 O 0.7148(2) 0.7969(2) 0.32147(11) 0.0172(6) Uani 1 1 d . . . . .
O10 O 0.7392(2) 0.6509(2) 0.16151(11) 0.0177(6) Uani 1 1 d . . . . .
O9 O 0.7942(2) 0.8663(2) 0.13157(11) 0.0181(6) Uani 1 1 d . . . . .
O1 O 0.5233(2) 0.8415(2) 0.15877(11) 0.0196(6) Uani 1 1 d . . . . .
O2 O 0.5339(2) 0.7775(2) 0.26563(11) 0.0155(6) Uani 1 1 d . . . . .
O6 O 0.7083(2) 0.6038(2) 0.29736(11) 0.0188(6) Uani 1 1 d . . . . .
O7 O 0.4691(2) 0.6028(2) 0.35375(12) 0.0220(7) Uani 1 1 d . . . . .
O8 O 0.6441(2) 0.9719(2) 0.21695(11) 0.0161(6) Uani 1 1 d . . . . .
N2 N 0.6500(3) 0.6608(3) 0.42295(14) 0.0225(8) Uani 1 1 d . . . . .
N1 N 0.4441(3) 0.8180(3) 0.38250(14) 0.0222(8) Uani 1 1 d . . . . .
C25 C 0.9302(5) 0.2944(4) 0.2115(2) 0.0393(13) Uani 1 1 d . . . . .
H25 H 0.9295 0.2399 0.1888 0.047 Uiso 1 1 calc R U . . .
C43 C 0.7716(3) 0.9579(3) 0.10214(17) 0.0155(9) Uani 1 1 d . . . . .
C44 C 0.8180(3) 0.9617(3) 0.03903(17) 0.0160(9) Uani 1 1 d . . . . .
C35 C 0.6413(3) 1.0545(3) 0.17951(16) 0.0137(9) Uani 1 1 d . . . . .
C45 C 0.8271(4) 1.0581(3) 0.00383(17) 0.0227(10) Uani 1 1 d . . . . .
H45 H 0.8028 1.1241 0.0193 0.027 Uiso 1 1 calc R U . . .
C16 C 1.0201(4) 0.8237(4) 0.33688(18) 0.0260(10) Uani 1 1 d . . . . .
H16 H 1.0789 0.8575 0.3157 0.031 Uiso 1 1 calc R U . . .
C52 C 0.8758(4) 0.4445(4) 0.0657(2) 0.0310(12) Uani 1 1 d . . . . .
H52 H 0.9587 0.4363 0.0692 0.037 Uiso 1 1 calc R U . . .
C37 C 0.5815(4) 1.2609(3) 0.17201(18) 0.0209(10) Uani 1 1 d . . . . .
H37 H 0.6489 1.2657 0.1457 0.025 Uiso 1 1 calc R U . . .
C19 C 0.9589(4) 0.9417(4) 0.22798(18) 0.0268(11) Uani 1 1 d . . . . .
H19A H 1.0307 0.8893 0.2168 0.040 Uiso 1 1 calc R U . . .
H19B H 0.9810 0.9922 0.2496 0.040 Uiso 1 1 calc R U . . .
H19C H 0.9222 0.9803 0.1939 0.040 Uiso 1 1 calc R U . . .
C57 C 0.9500(3) 0.5975(3) 0.13332(17) 0.0191(9) Uani 1 1 d . . . . .
H57 H 1.0064 0.5651 0.1053 0.023 Uiso 1 1 calc R U . . .
C42 C 0.7019(3) 1.0526(3) 0.12352(17) 0.0174(9) Uani 1 1 d . . . . .
H42 H 0.6953 1.1179 0.0994 0.021 Uiso 1 1 calc R U . . .
C8 C 0.3588(4) 0.8826(3) 0.35601(18) 0.0228(10) Uani 1 1 d . . . . .
H8 H 0.2951 0.9202 0.3792 0.027 Uiso 1 1 calc R U . . .
C31 C 0.1937(5) 0.4295(6) 0.3909(2) 0.0595(19) Uani 1 1 d . . . . .
H31 H 0.1119 0.4646 0.3950 0.071 Uiso 1 1 calc R U . . .
C38 C 0.5025(4) 1.3553(4) 0.18759(18) 0.0257(10) Uani 1 1 d . . . . .
H38 H 0.5177 1.4229 0.1721 0.031 Uiso 1 1 calc R U . . .
C50 C 0.8272(3) 0.5950(3) 0.13171(16) 0.0158(9) Uani 1 1 d . . . . .
C29 C 0.4049(4) 0.4371(4) 0.36409(18) 0.0304(12) Uani 1 1 d . . . . .
C34 C 0.4363(5) 0.3252(4) 0.37863(19) 0.0406(14) Uani 1 1 d . . . . .
H34 H 0.5174 0.2885 0.3742 0.049 Uiso 1 1 calc R U . . .
C32 C 0.2265(6) 0.3185(6) 0.4053(2) 0.066(2) Uani 1 1 d . . . . .
H32 H 0.1671 0.2786 0.4186 0.079 Uiso 1 1 calc R U . . .
C30 C 0.2820(4) 0.4900(5) 0.37027(19) 0.0422(14) Uani 1 1 d . . . . .
H30 H 0.2592 0.5649 0.3607 0.051 Uiso 1 1 calc R U . . .
C10 C 0.4415(4) 0.6957(4) 0.47482(19) 0.0321(12) Uani 1 1 d . . . . .
H10 H 0.4214 0.7011 0.5163 0.038 Uiso 1 1 calc R U . . .
C23 C 1.0408(4) 0.3972(4) 0.2555(2) 0.0322(11) Uani 1 1 d . . . . .
H23 H 1.1149 0.4107 0.2630 0.039 Uiso 1 1 calc R U . . .
C59 C 1.1267(3) 0.6417(3) 0.17603(17) 0.0170(9) Uani 1 1 d . . . . .
C33 C 0.3454(7) 0.2680(5) 0.3999(2) 0.064(2) Uani 1 1 d . . . . .
H33 H 0.3674 0.1933 0.4106 0.077 Uiso 1 1 calc R U . . .
C58 C 0.9929(3) 0.6461(3) 0.17488(17) 0.0170(9) Uani 1 1 d . . . . .
C11 C 0.5689(4) 0.6182(4) 0.46917(18) 0.0315(11) Uani 1 1 d . . . . .
H11A H 0.6057 0.6080 0.5056 0.038 Uiso 1 1 calc R U . . .
H11B H 0.5594 0.5477 0.4612 0.038 Uiso 1 1 calc R U . . .
C12 C 0.7525(4) 0.6723(4) 0.43671(19) 0.0285(11) Uani 1 1 d . . . . .
H12 H 0.7714 0.6460 0.4744 0.034 Uiso 1 1 calc R U . . .
C13 C 0.8430(4) 0.7219(4) 0.39998(18) 0.0257(10) Uani 1 1 d . . . . .
C18 C 0.8183(4) 0.7821(3) 0.34613(17) 0.0185(9) Uani 1 1 d . . . . .
C17 C 0.9107(4) 0.8313(3) 0.31538(17) 0.0187(9) Uani 1 1 d . . . . .
C14 C 0.9564(4) 0.7154(4) 0.42163(19) 0.0345(12) Uani 1 1 d . . . . .
H14 H 0.9724 0.6764 0.4576 0.041 Uiso 1 1 calc R U . . .
C15 C 1.0432(4) 0.7648(4) 0.3911(2) 0.0361(12) Uani 1 1 d . . . . .
H15 H 1.1174 0.7594 0.4062 0.043 Uiso 1 1 calc R U . . .
C49 C 0.8540(3) 0.8645(3) 0.01464(17) 0.0211(10) Uani 1 1 d . . . . .
H49 H 0.8486 0.7993 0.0373 0.025 Uiso 1 1 calc R U . . .
C48 C 0.8981(4) 0.8636(4) -0.04316(18) 0.0251(10) Uani 1 1 d . . . . .
H48 H 0.9210 0.7979 -0.0590 0.030 Uiso 1 1 calc R U . . .
C47 C 0.9080(4) 0.9592(4) -0.07728(18) 0.0272(11) Uani 1 1 d . . . . .
H47 H 0.9390 0.9580 -0.1158 0.033 Uiso 1 1 calc R U . . .
C46 C 0.8718(4) 1.0569(4) -0.05389(19) 0.0305(11) Uani 1 1 d . . . . .
H46 H 0.8774 1.1218 -0.0768 0.037 Uiso 1 1 calc R U . . .
C3 C 0.4247(3) 0.8914(3) 0.19348(18) 0.0191(9) Uani 1 1 d . . . . .
C2 C 0.4376(3) 0.8542(3) 0.25290(18) 0.0171(9) Uani 1 1 d . . . . .
C7 C 0.3490(3) 0.9046(3) 0.29383(18) 0.0203(9) Uani 1 1 d . . . . .
C6 C 0.2489(4) 0.9849(3) 0.2741(2) 0.0237(10) Uani 1 1 d . . . . .
H6 H 0.1898 1.0182 0.3008 0.028 Uiso 1 1 calc R U . . .
C5 C 0.2377(4) 1.0143(3) 0.2159(2) 0.0250(10) Uani 1 1 d . . . . .
H5 H 0.1702 1.0662 0.2038 0.030 Uiso 1 1 calc R U . . .
C4 C 0.3265(4) 0.9675(3) 0.17442(19) 0.0237(10) Uani 1 1 d . . . . .
H4 H 0.3187 0.9877 0.1350 0.028 Uiso 1 1 calc R U . . .
C1 C 0.5171(4) 0.8624(4) 0.09755(17) 0.0296(11) Uani 1 1 d . . . . .
H1A H 0.5121 0.9385 0.0855 0.044 Uiso 1 1 calc R U . . .
H1B H 0.4462 0.8419 0.0874 0.044 Uiso 1 1 calc R U . . .
H1C H 0.5890 0.8209 0.0786 0.044 Uiso 1 1 calc R U . . .
C22 C 0.9325(4) 0.4590(3) 0.27738(18) 0.0240(10) Uani 1 1 d . . . . .
H22 H 0.9338 0.5150 0.2990 0.029 Uiso 1 1 calc R U . . .
C21 C 0.8209(4) 0.4380(3) 0.26720(18) 0.0220(10) Uani 1 1 d . . . . .
C20 C 0.7063(4) 0.5056(3) 0.29290(17) 0.0192(9) Uani 1 1 d . . . . .
C27 C 0.6080(4) 0.4552(3) 0.31305(17) 0.0230(10) Uani 1 1 d . . . . .
H27 H 0.6166 0.3834 0.3060 0.028 Uiso 1 1 calc R U . . .
C28 C 0.4985(4) 0.5034(4) 0.34277(17) 0.0233(10) Uani 1 1 d . . . . .
C26 C 0.8210(4) 0.3549(4) 0.23421(19) 0.0319(11) Uani 1 1 d . . . . .
H26 H 0.7474 0.3397 0.2273 0.038 Uiso 1 1 calc R U . . .
C53 C 0.8373(4) 0.3778(4) 0.0329(2) 0.0346(12) Uani 1 1 d . . . . .
H53 H 0.8945 0.3259 0.0142 0.042 Uiso 1 1 calc R U . . .
C54 C 0.7143(4) 0.3881(4) 0.02791(18) 0.0262(10) Uani 1 1 d . . . . .
H54 H 0.6884 0.3417 0.0069 0.031 Uiso 1 1 calc R U . . .
C55 C 0.6303(4) 0.4671(4) 0.05413(18) 0.0268(11) Uani 1 1 d . . . . .
H55 H 0.5476 0.4757 0.0499 0.032 Uiso 1 1 calc R U . . .
C56 C 0.6691(4) 0.5342(4) 0.08698(18) 0.0236(10) Uani 1 1 d . . . . .
H56 H 0.6118 0.5871 0.1049 0.028 Uiso 1 1 calc R U . . .
C51 C 0.7925(3) 0.5231(3) 0.09335(17) 0.0177(9) Uani 1 1 d . . . . .
C9 C 0.4357(4) 0.8114(4) 0.44614(18) 0.0303(11) Uani 1 1 d . . . . .
H9A H 0.3596 0.8576 0.4595 0.036 Uiso 1 1 calc R U . . .
H9B H 0.5022 0.8384 0.4576 0.036 Uiso 1 1 calc R U . . .
C39 C 0.4012(4) 1.3490(3) 0.22616(18) 0.0248(10) Uani 1 1 d . . . . .
H39 H 0.3480 1.4121 0.2365 0.030 Uiso 1 1 calc R U . . .
C40 C 0.3797(4) 1.2484(3) 0.24916(18) 0.0226(10) Uani 1 1 d . . . . .
H40 H 0.3109 1.2441 0.2746 0.027 Uiso 1 1 calc R U . . .
C41 C 0.4595(3) 1.1539(3) 0.23474(17) 0.0193(9) Uani 1 1 d . . . . .
H41 H 0.4455 1.0865 0.2514 0.023 Uiso 1 1 calc R U . . .
C36 C 0.5610(3) 1.1596(3) 0.19520(17) 0.0162(9) Uani 1 1 d . . . . .
C64 C 1.2089(3) 0.6284(3) 0.12738(17) 0.0198(9) Uani 1 1 d . . . . .
H64 H 1.1823 0.6178 0.0928 0.024 Uiso 1 1 calc R U . . .
C63 C 1.3302(4) 0.6308(3) 0.12990(19) 0.0237(10) Uani 1 1 d . . . . .
H63 H 1.3841 0.6233 0.0968 0.028 Uiso 1 1 calc R U . . .
C62 C 1.3720(4) 0.6443(3) 0.18118(18) 0.0201(9) Uani 1 1 d . . . . .
H62 H 1.4535 0.6459 0.1826 0.024 Uiso 1 1 calc R U . . .
C61 C 1.2915(4) 0.6554(3) 0.23035(18) 0.0209(10) Uani 1 1 d . . . . .
H61 H 1.3192 0.6635 0.2651 0.025 Uiso 1 1 calc R U . . .
C60 C 1.1705(4) 0.6543(3) 0.22787(17) 0.0182(9) Uani 1 1 d . . . . .
H60 H 1.1170 0.6621 0.2611 0.022 Uiso 1 1 calc R U . . .
C24 C 1.0394(4) 0.3148(4) 0.2226(2) 0.0391(13) Uani 1 1 d . . . . .
H24 H 1.1125 0.2734 0.2078 0.047 Uiso 1 1 calc R U . . .
Cl4 Cl 0.54829(15) 0.78885(17) -0.03914(7) 0.0860(7) Uani 1 1 d . . . . .
Cl3 Cl 0.76444(14) 0.62970(12) -0.06832(8) 0.0675(5) Uani 1 1 d . . . . .
C66 C 0.6667(5) 0.7484(4) -0.0916(2) 0.0488(15) Uani 1 1 d . . . . .
H66A H 0.6324 0.7387 -0.1261 0.059 Uiso 1 1 calc R U . . .
H66B H 0.7123 0.8055 -0.1018 0.059 Uiso 1 1 calc R U . . .
Cl1 Cl 0.74048(16) 1.13496(13) 0.32230(7) 0.0712(5) Uani 1 1 d . . . . .
Cl2 Cl 0.6327(4) 1.0249(2) 0.42442(10) 0.0746(13) Uani 0.758(7) 1 d . . P A 1
C65 C 0.6455(5) 1.0459(4) 0.3482(2) 0.0506(15) Uani 1 1 d . . . . .
H65A H 0.6778 0.9767 0.3331 0.061 Uiso 0.758(7) 1 calc R U P A 1
H65B H 0.5651 1.0752 0.3346 0.061 Uiso 0.758(7) 1 calc R U P A 1
H65C H 0.6105 1.0339 0.3143 0.061 Uiso 0.242(7) 1 calc R U P A 2
H65D H 0.7001 0.9776 0.3602 0.061 Uiso 0.242(7) 1 calc R U P A 2
Cl1A Cl 0.5333(11) 1.0580(6) 0.3984(6) 0.104(6) Uani 0.242(7) 1 d . . P A 2

loop_
_atom_site_aniso_label
_atom_site_aniso_U_11
_atom_site_aniso_U_22
_atom_site_aniso_U_33
_atom_site_aniso_U_23
_atom_site_aniso_U_13
_atom_site_aniso_U_12
Tb1 0.01297(11) 0.01445(12) 0.01352(11) -0.00122(8) 0.00066(8) -0.00202(8)
Ni1 0.0138(3) 0.0225(3) 0.0141(3) 0.0004(2) 0.0014(2) -0.0050(2)
O11 0.0142(14) 0.0193(16) 0.0151(15) -0.0024(12) 0.0005(12) -0.0022(12)
O3 0.0288(19) 0.063(3) 0.0257(19) -0.0026(17) 0.0057(15) -0.0199(17)
O5 0.0158(15) 0.0188(16) 0.0190(16) 0.0034(12) -0.0015(12) -0.0059(12)
O4 0.0119(14) 0.0255(17) 0.0151(15) 0.0005(12) -0.0046(12) -0.0062(12)
O10 0.0166(15) 0.0170(16) 0.0191(16) -0.0040(12) -0.0005(12) -0.0022(12)
O9 0.0211(15) 0.0164(16) 0.0140(15) 0.0013(12) -0.0002(12) -0.0007(12)
O1 0.0223(16) 0.0229(17) 0.0133(15) 0.0013(12) -0.0038(12) -0.0050(13)
O2 0.0103(14) 0.0203(16) 0.0151(15) 0.0013(12) -0.0004(11) -0.0035(12)
O6 0.0139(14) 0.0188(17) 0.0238(17) -0.0013(12) -0.0016(12) -0.0043(12)
O7 0.0166(15) 0.0285(19) 0.0211(17) 0.0000(13) 0.0014(12) -0.0081(13)
O8 0.0152(14) 0.0171(16) 0.0159(15) -0.0023(12) 0.0002(12) -0.0040(12)
N2 0.020(2) 0.026(2) 0.018(2) 0.0025(16) -0.0001(16) -0.0040(16)
N1 0.0178(19) 0.032(2) 0.018(2) -0.0062(17) 0.0036(16) -0.0089(16)
C25 0.050(3) 0.022(3) 0.045(3) -0.013(2) 0.000(3) -0.001(2)
C43 0.013(2) 0.016(2) 0.018(2) 0.0008(18) -0.0013(17) -0.0057(17)
C44 0.0075(19) 0.023(2) 0.018(2) -0.0011(18) -0.0034(16) -0.0038(17)
C35 0.012(2) 0.016(2) 0.017(2) -0.0027(17) -0.0056(17) -0.0068(16)
C45 0.025(2) 0.022(2) 0.019(2) -0.0004(18) 0.0017(19) -0.0021(19)
C16 0.016(2) 0.037(3) 0.028(3) 0.000(2) -0.0031(19) -0.013(2)
C52 0.020(2) 0.032(3) 0.041(3) -0.014(2) -0.011(2) 0.004(2)
C37 0.020(2) 0.020(2) 0.022(2) -0.0033(18) -0.0006(18) -0.0021(18)
C19 0.024(2) 0.033(3) 0.025(3) 0.007(2) 0.001(2) -0.016(2)
C57 0.012(2) 0.025(3) 0.020(2) -0.0104(19) 0.0055(17) -0.0025(18)
C42 0.017(2) 0.014(2) 0.020(2) 0.0026(17) 0.0009(18) -0.0028(17)
C8 0.015(2) 0.028(3) 0.028(3) -0.010(2) 0.0057(19) -0.0089(19)
C31 0.037(3) 0.132(7) 0.024(3) -0.002(4) -0.003(2) -0.051(4)
C38 0.028(3) 0.020(3) 0.029(3) -0.002(2) -0.003(2) -0.005(2)
C50 0.018(2) 0.014(2) 0.014(2) 0.0005(17) -0.0031(17) -0.0019(17)
C29 0.037(3) 0.052(3) 0.012(2) -0.004(2) 0.001(2) -0.031(2)
C34 0.066(4) 0.045(4) 0.022(3) -0.010(2) 0.010(3) -0.040(3)
C32 0.085(5) 0.110(6) 0.029(3) -0.008(4) 0.006(3) -0.083(5)
C30 0.034(3) 0.082(4) 0.019(3) 0.002(3) -0.003(2) -0.034(3)
C10 0.027(3) 0.055(3) 0.013(2) -0.001(2) 0.005(2) -0.011(2)
C23 0.024(3) 0.024(3) 0.044(3) 0.007(2) 0.002(2) -0.004(2)
C59 0.017(2) 0.011(2) 0.022(2) -0.0014(17) -0.0016(18) -0.0018(17)
C33 0.102(6) 0.072(5) 0.040(4) -0.013(3) 0.014(4) -0.065(4)
C58 0.017(2) 0.018(2) 0.016(2) 0.0024(17) -0.0019(18) -0.0050(17)
C11 0.031(3) 0.050(3) 0.014(2) 0.007(2) -0.001(2) -0.016(2)
C12 0.025(3) 0.040(3) 0.018(2) 0.004(2) -0.005(2) -0.006(2)
C13 0.020(2) 0.040(3) 0.018(2) -0.001(2) -0.0022(19) -0.008(2)
C18 0.018(2) 0.021(2) 0.019(2) -0.0061(18) 0.0013(18) -0.0075(18)
C17 0.022(2) 0.019(2) 0.015(2) -0.0057(18) -0.0004(18) -0.0028(18)
C14 0.025(3) 0.055(3) 0.023(3) 0.008(2) -0.007(2) -0.011(2)
C15 0.021(3) 0.054(4) 0.035(3) 0.001(3) -0.012(2) -0.010(2)
C49 0.020(2) 0.023(3) 0.021(2) -0.0010(19) 0.0004(19) -0.0084(19)
C48 0.021(2) 0.033(3) 0.021(3) -0.009(2) 0.0001(19) -0.005(2)
C47 0.017(2) 0.046(3) 0.015(2) 0.000(2) 0.0020(19) -0.004(2)
C46 0.030(3) 0.033(3) 0.025(3) 0.012(2) -0.004(2) -0.008(2)
C3 0.017(2) 0.017(2) 0.026(2) -0.0016(18) -0.0034(19) -0.0072(18)
C2 0.009(2) 0.015(2) 0.028(2) -0.0007(18) -0.0040(18) -0.0061(17)
C7 0.015(2) 0.022(2) 0.025(2) -0.0026(19) -0.0010(18) -0.0066(18)
C6 0.015(2) 0.021(3) 0.036(3) -0.010(2) 0.004(2) -0.0059(18)
C5 0.013(2) 0.019(2) 0.043(3) 0.001(2) -0.007(2) -0.0044(18)
C4 0.022(2) 0.024(3) 0.028(3) 0.001(2) -0.009(2) -0.0083(19)
C1 0.028(3) 0.044(3) 0.019(2) 0.000(2) -0.007(2) -0.011(2)
C22 0.021(2) 0.020(2) 0.027(3) 0.0028(19) -0.003(2) -0.0011(19)
C21 0.027(2) 0.016(2) 0.020(2) 0.0033(18) 0.0001(19) -0.0016(19)
C20 0.024(2) 0.021(3) 0.013(2) 0.0008(17) -0.0080(18) -0.0023(18)
C27 0.028(2) 0.021(3) 0.024(2) -0.0048(19) -0.004(2) -0.011(2)
C28 0.024(2) 0.032(3) 0.017(2) 0.0045(19) -0.0085(19) -0.014(2)
C26 0.033(3) 0.030(3) 0.032(3) -0.005(2) -0.008(2) -0.003(2)
C53 0.032(3) 0.036(3) 0.034(3) -0.021(2) -0.010(2) 0.009(2)
C54 0.034(3) 0.027(3) 0.023(3) -0.007(2) -0.005(2) -0.012(2)
C55 0.019(2) 0.039(3) 0.027(3) -0.012(2) -0.002(2) -0.011(2)
C56 0.016(2) 0.032(3) 0.025(3) -0.011(2) 0.0042(19) -0.0073(19)
C51 0.020(2) 0.018(2) 0.015(2) -0.0014(17) -0.0034(18) -0.0021(18)
C9 0.025(3) 0.043(3) 0.024(3) -0.012(2) 0.004(2) -0.006(2)
C39 0.024(2) 0.016(2) 0.032(3) -0.008(2) -0.004(2) 0.0041(19)
C40 0.019(2) 0.025(3) 0.022(2) -0.0075(19) 0.0025(19) 0.0003(19)
C41 0.024(2) 0.017(2) 0.019(2) -0.0028(18) -0.0032(19) -0.0074(18)
C36 0.014(2) 0.018(2) 0.018(2) -0.0022(17) -0.0049(17) -0.0028(17)
C64 0.018(2) 0.026(3) 0.016(2) -0.0068(18) 0.0003(18) -0.0035(18)
C63 0.019(2) 0.028(3) 0.025(3) -0.009(2) 0.0065(19) -0.0075(19)
C62 0.015(2) 0.016(2) 0.029(3) -0.0046(18) 0.0000(19) -0.0037(17)
C61 0.023(2) 0.022(2) 0.020(2) -0.0034(18) -0.0044(19) -0.0054(19)
C60 0.021(2) 0.020(2) 0.014(2) -0.0057(17) -0.0001(18) -0.0037(18)
C24 0.035(3) 0.025(3) 0.049(3) -0.002(2) 0.005(3) 0.004(2)
Cl4 0.0622(11) 0.1298(17) 0.0534(11) -0.0462(11) -0.0195(9) 0.0339(10)
Cl3 0.0617(10) 0.0349(9) 0.0932(13) 0.0031(8) 0.0110(9) 0.0010(7)
C66 0.049(3) 0.057(4) 0.042(3) -0.003(3) -0.019(3) -0.010(3)
Cl1 0.0899(13) 0.0495(10) 0.0746(12) -0.0062(8) -0.0023(10) -0.0192(9)
Cl2 0.117(3) 0.0643(17) 0.0475(14) -0.0039(11) -0.0110(14) -0.0287(18)
C65 0.075(4) 0.041(4) 0.037(3) -0.014(3) -0.004(3) -0.011(3)
Cl1A 0.099(9) 0.044(5) 0.147(11) -0.014(5) 0.055(8) -0.002(5)

loop_
_atom_type_symbol
_atom_type_description
_atom_type_scat_dispersion_real
_atom_type_scat_dispersion_imag
_atom_type_scat_source
C C 0.0033 0.0016 'International Tables Vol C Tables 4.2.6.8 and 6.1.1.4'
H H 0.0000 0.0000 'International Tables Vol C Tables 4.2.6.8 and 6.1.1.4'
Cl Cl 0.1484 0.1585 'International Tables Vol C Tables 4.2.6.8 and 6.1.1.4'
N N 0.0061 0.0033 'International Tables Vol C Tables 4.2.6.8 and 6.1.1.4'
Ni Ni 0.3393 1.1124 'International Tables Vol C Tables 4.2.6.8 and 6.1.1.4'
O O 0.0106 0.0060 'International Tables Vol C Tables 4.2.6.8 and 6.1.1.4'
Tb Tb -0.1723 4.1537 'International Tables Vol C Tables 4.2.6.8 and 6.1.1.4'

loop_
_geom_angle_atom_site_label_1
_geom_angle_atom_site_label_2
_geom_angle_atom_site_label_3
_geom_angle
O11 Tb1 O9 80.33(9)
O11 Tb1 O10 73.94(9)
O9 Tb1 O10 78.43(9)
O11 Tb1 O8 129.75(9)
O9 Tb1 O8 73.06(9)
O10 Tb1 O8 137.19(9)
O11 Tb1 O2 142.86(9)
O9 Tb1 O2 133.96(9)
O10 Tb1 O2 96.67(9)
O8 Tb1 O2 81.57(9)
O11 Tb1 O4 94.21(9)
O9 Tb1 O4 142.19(9)
O10 Tb1 O4 136.23(9)
O8 Tb1 O4 82.72(9)
O2 Tb1 O4 67.51(8)
O11 Tb1 O5 66.64(8)
O9 Tb1 O5 84.49(9)
O10 Tb1 O5 139.07(8)
O8 Tb1 O5 69.00(8)
O2 Tb1 O5 121.34(8)
O4 Tb1 O5 59.53(8)
O11 Tb1 O1 142.31(8)
O9 Tb1 O1 76.10(9)
O10 Tb1 O1 72.81(8)
O8 Tb1 O1 69.81(8)
O2 Tb1 O1 59.10(8)
O4 Tb1 O1 122.24(8)
O5 Tb1 O1 137.99(8)
O11 Tb1 O6 80.00(8)
O9 Tb1 O6 151.19(8)
O10 Tb1 O6 76.03(9)
O8 Tb1 O6 135.64(8)
O2 Tb1 O6 62.87(8)
O4 Tb1 O6 60.33(8)
O5 Tb1 O6 106.54(8)
O1 Tb1 O6 108.32(8)
O11 Tb1 Ni1 110.12(7)
O9 Tb1 Ni1 169.25(6)
O10 Tb1 Ni1 106.37(7)
O8 Tb1 Ni1 97.57(6)
O2 Tb1 Ni1 36.99(6)
O4 Tb1 Ni1 37.72(6)
O5 Tb1 Ni1 97.22(6)
O1 Tb1 Ni1 95.91(6)
O6 Tb1 Ni1 38.12(5)
O2 Ni1 N2 169.98(12)
O2 Ni1 O4 80.65(10)
N2 Ni1 O4 89.80(12)
O2 Ni1 O7 94.24(11)
N2 Ni1 O7 95.71(13)
O4 Ni1 O7 167.96(10)
O2 Ni1 O6 82.74(10)
N2 Ni1 O6 98.62(12)
O4 Ni1 O6 79.48(10)
O7 Ni1 O6 89.09(10)
O2 Ni1 N1 90.19(12)
N2 Ni1 N1 88.93(14)
O4 Ni1 N1 102.75(12)
O7 Ni1 N1 88.09(12)
O6 Ni1 N1 172.18(12)
O2 Ni1 Tb1 44.10(7)
N2 Ni1 Tb1 129.04(10)
O4 Ni1 Tb1 45.82(7)
O7 Ni1 Tb1 123.92(8)
O6 Ni1 Tb1 56.54(8)
N1 Ni1 Tb1 119.75(10)
C58 O11 Tb1 131.8(2)
C10 O3 H3 109.5
C17 O5 C19 117.0(3)
C17 O5 Tb1 110.0(2)
C19 O5 Tb1 123.7(2)
C18 O4 Ni1 125.7(3)
C18 O4 Tb1 118.1(2)
Ni1 O4 Tb1 96.46(9)
C50 O10 Tb1 133.7(2)
C43 O9 Tb1 137.3(2)
C3 O1 C1 117.7(3)
C3 O1 Tb1 109.2(2)
C1 O1 Tb1 128.5(2)
C2 O2 Ni1 128.0(2)
C2 O2 Tb1 120.9(2)
Ni1 O2 Tb1 98.91(10)
C20 O6 Ni1 126.6(2)
C20 O6 Tb1 135.1(2)
Ni1 O6 Tb1 85.34(9)
C28 O7 Ni1 126.0(3)
C35 O8 Tb1 136.1(2)
C12 N2 C11 117.2(4)
C12 N2 Ni1 125.7(3)
C11 N2 Ni1 116.8(3)
C8 N1 C9 118.0(3)
C8 N1 Ni1 125.1(3)
C9 N1 Ni1 116.6(3)
C24 C25 C26 120.1(4)
C24 C25 H25 120.0
C26 C25 H25 120.0
O9 C43 C42 124.3(4)
O9 C43 C44 116.1(3)
C42 C43 C44 119.5(4)
C49 C44 C45 118.2(4)
C49 C44 C43 118.5(4)
C45 C44 C43 123.3(3)
O8 C35 C42 124.6(3)
O8 C35 C36 117.0(3)
C42 C35 C36 118.3(4)
C46 C45 C44 121.0(4)
C46 C45 H45 119.5
C44 C45 H45 119.5
C17 C16 C15 119.5(4)
C17 C16 H16 120.3
C15 C16 H16 120.3
C51 C52 C53 120.9(4)
C51 C52 H52 119.6
C53 C52 H52 119.6
C36 C37 C38 120.7(4)
C36 C37 H37 119.7
C38 C37 H37 119.7
O5 C19 H19A 109.5
O5 C19 H19B 109.5
H19A C19 H19B 109.5
O5 C19 H19C 109.5
H19A C19 H19C 109.5
H19B C19 H19C 109.5
C50 C57 C58 123.7(3)
C50 C57 H57 118.2
C58 C57 H57 118.2
C43 C42 C35 123.7(4)
C43 C42 H42 118.1
C35 C42 H42 118.1
N1 C8 C7 127.7(4)
N1 C8 H8 116.1
C7 C8 H8 116.1
C32 C31 C30 120.7(6)
C32 C31 H31 119.6
C30 C31 H31 119.6
C39 C38 C37 120.1(4)
C39 C38 H38 120.0
C37 C38 H38 120.0
O10 C50 C57 124.0(3)
O10 C50 C51 116.1(3)
C57 C50 C51 119.9(3)
C34 C29 C30 119.0(4)
C34 C29 C28 122.2(4)
C30 C29 C28 118.9(5)
C29 C34 C33 119.7(6)
C29 C34 H34 120.1
C33 C34 H34 120.1
C33 C32 C31 119.5(5)
C33 C32 H32 120.3
C31 C32 H32 120.3
C29 C30 C31 119.6(6)
C29 C30 H30 120.2
C31 C30 H30 120.2
O3 C10 C9 110.3(4)
O3 C10 C11 112.4(4)
C9 C10 C11 115.2(4)
O3 C10 H10 106.1
C9 C10 H10 106.1
C11 C10 H10 106.1
C22 C23 C24 120.1(4)
C22 C23 H23 120.0
C24 C23 H23 120.0
C64 C59 C60 118.3(4)
C64 C59 C58 122.7(4)
C60 C59 C58 119.0(3)
C32 C33 C34 121.5(6)
C32 C33 H33 119.2
C34 C33 H33 119.2
O11 C58 C57 124.5(3)
O11 C58 C59 114.3(3)
C57 C58 C59 121.2(3)
N2 C11 C10 111.9(4)
N2 C11 H11A 109.2
C10 C11 H11A 109.2
N2 C11 H11B 109.2
C10 C11 H11B 109.2
H11A C11 H11B 107.9
N2 C12 C13 127.4(4)
N2 C12 H12 116.3
C13 C12 H12 116.3
C18 C13 C14 119.1(4)
C18 C13 C12 122.5(4)
C14 C13 C12 118.2(4)
O4 C18 C13 125.2(4)
O4 C18 C17 117.0(4)
C13 C18 C17 117.8(4)
C16 C17 O5 126.2(4)
C16 C17 C18 122.3(4)
O5 C17 C18 111.5(3)
C15 C14 C13 121.7(4)
C15 C14 H14 119.2
C13 C14 H14 119.2
C14 C15 C16 119.7(4)
C14 C15 H15 120.2
C16 C15 H15 120.2
C48 C49 C44 120.7(4)
C48 C49 H49 119.6
C44 C49 H49 119.6
C47 C48 C49 120.5(4)
C47 C48 H48 119.8
C49 C48 H48 119.8
C48 C47 C46 119.6(4)
C48 C47 H47 120.2
C46 C47 H47 120.2
C47 C46 C45 120.0(4)
C47 C46 H46 120.0
C45 C46 H46 120.0
C4 C3 O1 125.7(4)
C4 C3 C2 122.9(4)
O1 C3 C2 111.4(3)
O2 C2 C7 125.0(4)
O2 C2 C3 117.2(3)
C7 C2 C3 117.7(4)
C2 C7 C6 119.1(4)
C2 C7 C8 123.1(4)
C6 C7 C8 117.7(4)
C5 C6 C7 120.8(4)
C5 C6 H6 119.6
C7 C6 H6 119.6
C6 C5 C4 121.1(4)
C6 C5 H5 119.4
C4 C5 H5 119.4
C3 C4 C5 118.1(4)
C3 C4 H4 120.9
C5 C4 H4 120.9
O1 C1 H1A 109.5
O1 C1 H1B 109.5
H1A C1 H1B 109.5
O1 C1 H1C 109.5
H1A C1 H1C 109.5
H1B C1 H1C 109.5
C23 C22 C21 120.3(4)
C23 C22 H22 119.8
C21 C22 H22 119.8
C26 C21 C22 118.9(4)
C26 C21 C20 122.9(4)
C22 C21 C20 118.3(4)
O6 C20 C27 125.2(4)
O6 C20 C21 116.4(4)
C27 C20 C21 118.3(4)
C28 C27 C20 125.9(4)
C28 C27 H27 117.0
C20 C27 H27 117.0
O7 C28 C27 125.4(4)
O7 C28 C29 115.1(4)
C27 C28 C29 119.6(4)
C25 C26 C21 120.5(4)
C25 C26 H26 119.8
C21 C26 H26 119.8
C54 C53 C52 120.2(4)
C54 C53 H53 119.9
C52 C53 H53 119.9
C55 C54 C53 119.8(4)
C55 C54 H54 120.1
C53 C54 H54 120.1
C54 C55 C56 119.9(4)
C54 C55 H55 120.0
C56 C55 H55 120.0
C51 C56 C55 120.8(4)
C51 C56 H56 119.6
C55 C56 H56 119.6
C52 C51 C56 118.4(4)
C52 C51 C50 123.8(4)
C56 C51 C50 117.8(3)
N1 C9 C10 112.0(3)
N1 C9 H9A 109.2
C10 C9 H9A 109.2
N1 C9 H9B 109.2
C10 C9 H9B 109.2
H9A C9 H9B 107.9
C40 C39 C38 119.6(4)
C40 C39 H39 120.2
C38 C39 H39 120.2
C39 C40 C41 120.6(4)
C39 C40 H40 119.7
C41 C40 H40 119.7
C40 C41 C36 120.2(4)
C40 C41 H41 119.9
C36 C41 H41 119.9
C37 C36 C41 118.8(4)
C37 C36 C35 123.4(3)
C41 C36 C35 117.7(4)
C63 C64 C59 120.5(4)
C63 C64 H64 119.8
C59 C64 H64 119.8
C62 C63 C64 120.6(4)
C62 C63 H63 119.7
C64 C63 H63 119.7
C63 C62 C61 119.5(4)
C63 C62 H62 120.2
C61 C62 H62 120.2
C60 C61 C62 120.1(4)
C60 C61 H61 120.0
C62 C61 H61 120.0
C61 C60 C59 121.0(4)
C61 C60 H60 119.5
C59 C60 H60 119.5
C25 C24 C23 120.2(4)
C25 C24 H24 119.9
C23 C24 H24 119.9
Cl3 C66 Cl4 112.4(3)
Cl3 C66 H66A 109.1
Cl4 C66 H66A 109.1
Cl3 C66 H66B 109.1
Cl4 C66 H66B 109.1
H66A C66 H66B 107.8
Cl1A C65 Cl1 129.3(4)
Cl1 C65 Cl2 111.3(3)
Cl1 C65 H65A 109.4
Cl2 C65 H65A 109.4
Cl1 C65 H65B 109.4
Cl2 C65 H65B 109.4
H65A C65 H65B 108.0
Cl1A C65 H65C 105.0
Cl1 C65 H65C 105.0
Cl1A C65 H65D 105.0
Cl1 C65 H65D 105.0
H65C C65 H65D 105.8

loop_
_geom_bond_atom_site_label_1
_geom_bond_atom_site_label_2
_geom_bond_distance
Tb1 O11 2.277(2)
Tb1 O9 2.305(3)
Tb1 O10 2.308(2)
Tb1 O8 2.326(3)
Tb1 O2 2.328(2)
Tb1 O4 2.385(2)
Tb1 O5 2.674(3)
Tb1 O1 2.744(3)
Tb1 O6 2.766(3)
Tb1 Ni1 3.3048(5)
Ni1 O2 2.013(3)
Ni1 N2 2.023(3)
Ni1 O4 2.035(3)
Ni1 O7 2.045(3)
Ni1 O6 2.047(3)
Ni1 N1 2.052(3)
O11 C58 1.278(4)
O3 C10 1.414(5)
O3 H3 0.8200
O5 C17 1.386(5)
O5 C19 1.425(4)
O4 C18 1.325(4)
O10 C50 1.280(4)
O9 C43 1.255(5)
O1 C3 1.384(4)
O1 C1 1.427(5)
O2 C2 1.316(4)
O6 C20 1.272(5)
O7 C28 1.284(5)
O8 C35 1.267(5)
N2 C12 1.280(5)
N2 C11 1.462(5)
N1 C8 1.273(5)
N1 C9 1.473(5)
C25 C24 1.375(6)
C25 C26 1.387(6)
C25 H25 0.9300
C43 C42 1.400(5)
C43 C44 1.508(5)
C44 C49 1.389(5)
C44 C45 1.395(6)
C35 C42 1.408(5)
C35 C36 1.499(5)
C45 C46 1.388(6)
C45 H45 0.9300
C16 C17 1.364(5)
C16 C15 1.401(6)
C16 H16 0.9300
C52 C51 1.383(5)
C52 C53 1.384(6)
C52 H52 0.9300
C37 C36 1.384(6)
C37 C38 1.388(5)
C37 H37 0.9300
C19 H19A 0.9600
C19 H19B 0.9600
C19 H19C 0.9600
C57 C50 1.399(5)
C57 C58 1.403(5)
C57 H57 0.9300
C42 H42 0.9300
C8 C7 1.455(6)
C8 H8 0.9300
C31 C32 1.378(9)
C31 C30 1.399(7)
C31 H31 0.9300
C38 C39 1.384(6)
C38 H38 0.9300
C50 C51 1.504(5)
C29 C34 1.388(7)
C29 C30 1.398(7)
C29 C28 1.498(6)
C34 C33 1.397(7)
C34 H34 0.9300
C32 C33 1.350(9)
C32 H32 0.9300
C30 H30 0.9300
C10 C9 1.519(6)
C10 C11 1.551(6)
C10 H10 0.9800
C23 C22 1.381(6)
C23 C24 1.387(6)
C23 H23 0.9300
C59 C64 1.388(5)
C59 C60 1.402(5)
C59 C58 1.502(5)
C33 H33 0.9300
C11 H11A 0.9700
C11 H11B 0.9700
C12 C13 1.457(6)
C12 H12 0.9300
C13 C18 1.402(6)
C13 C14 1.410(6)
C18 C17 1.413(5)
C14 C15 1.365(6)
C14 H14 0.9300
C15 H15 0.9300
C49 C48 1.387(5)
C49 H49 0.9300
C48 C47 1.378(6)
C48 H48 0.9300
C47 C46 1.383(6)
C47 H47 0.9300
C46 H46 0.9300
C3 C4 1.367(6)
C3 C2 1.418(6)
C2 C7 1.410(5)
C7 C6 1.412(6)
C6 C5 1.373(6)
C6 H6 0.9300
C5 C4 1.403(5)
C5 H5 0.9300
C4 H4 0.9300
C1 H1A 0.9600
C1 H1B 0.9600
C1 H1C 0.9600
C22 C21 1.398(5)
C22 H22 0.9300
C21 C26 1.391(5)
C21 C20 1.494(5)
C20 C27 1.408(5)
C27 C28 1.402(6)
C27 H27 0.9300
C26 H26 0.9300
C53 C54 1.382(6)
C53 H53 0.9300
C54 C55 1.374(5)
C54 H54 0.9300
C55 C56 1.392(5)
C55 H55 0.9300
C56 C51 1.390(5)
C56 H56 0.9300
C9 H9A 0.9700
C9 H9B 0.9700
C39 C40 1.378(6)
C39 H39 0.9300
C40 C41 1.385(5)
C40 H40 0.9300
C41 C36 1.398(5)
C41 H41 0.9300
C64 C63 1.385(5)
C64 H64 0.9300
C63 C62 1.383(5)
C63 H63 0.9300
C62 C61 1.385(5)
C62 H62 0.9300
C61 C60 1.377(5)
C61 H61 0.9300
C60 H60 0.9300
C24 H24 0.9300
Cl4 C66 1.745(5)
Cl3 C66 1.714(5)
C66 H66A 0.9700
C66 H66B 0.9700
Cl1 C65 1.736(5)
Cl2 C65 1.760(5)
C65 Cl1A 1.621(9)
C65 H65A 0.9700
C65 H65B 0.9700
C65 H65C 0.9700
C65 H65D 0.9700

loop_
_geom_torsion_atom_site_label_1
_geom_torsion_atom_site_label_2
_geom_torsion_atom_site_label_3
_geom_torsion_atom_site_label_4
_geom_torsion
Tb1 O9 C43 C42 12.4(6)
Tb1 O9 C43 C44 -164.1(2)
O9 C43 C44 C49 15.6(5)
C42 C43 C44 C49 -161.0(4)
O9 C43 C44 C45 -164.1(4)
C42 C43 C44 C45 19.2(6)
Tb1 O8 C35 C42 -3.9(6)
Tb1 O8 C35 C36 172.0(2)
C49 C44 C45 C46 -0.5(6)
C43 C44 C45 C46 179.2(4)
O9 C43 C42 C35 -4.9(6)
C44 C43 C42 C35 171.4(3)
O8 C35 C42 C43 1.0(6)
C36 C35 C42 C43 -174.8(3)
C9 N1 C8 C7 178.3(4)
Ni1 N1 C8 C7 -8.9(6)
C36 C37 C38 C39 -0.7(6)
Tb1 O10 C50 C57 7.5(6)
Tb1 O10 C50 C51 -172.7(2)
C58 C57 C50 O10 11.7(7)
C58 C57 C50 C51 -168.1(4)
C30 C29 C34 C33 -1.0(7)
C28 C29 C34 C33 178.1(4)
C30 C31 C32 C33 0.7(8)
C34 C29 C30 C31 0.1(7)
C28 C29 C30 C31 -179.1(4)
C32 C31 C30 C29 0.1(7)
C31 C32 C33 C34 -1.7(9)
C29 C34 C33 C32 1.9(8)
Tb1 O11 C58 C57 -28.3(6)
Tb1 O11 C58 C59 153.1(3)
C50 C57 C58 O11 -1.4(7)
C50 C57 C58 C59 177.1(4)
C64 C59 C58 O11 -156.7(4)
C60 C59 C58 O11 21.6(5)
C64 C59 C58 C57 24.6(6)
C60 C59 C58 C57 -157.1(4)
C12 N2 C11 C10 124.0(4)
Ni1 N2 C11 C10 -50.6(4)
O3 C10 C11 N2 110.0(4)
C9 C10 C11 N2 -17.5(5)
C11 N2 C12 C13 -173.9(4)
Ni1 N2 C12 C13 0.2(7)
N2 C12 C13 C18 11.8(7)
N2 C12 C13 C14 -172.9(4)
Ni1 O4 C18 C13 -15.7(5)
Tb1 O4 C18 C13 -138.4(4)
Ni1 O4 C18 C17 164.3(3)
Tb1 O4 C18 C17 41.5(4)
C14 C13 C18 O4 -178.4(4)
C12 C13 C18 O4 -3.1(7)
C14 C13 C18 C17 1.6(6)
C12 C13 C18 C17 176.9(4)
C15 C16 C17 O5 179.5(4)
C15 C16 C17 C18 0.5(6)
C19 O5 C17 C16 0.0(6)
Tb1 O5 C17 C16 147.9(3)
C19 O5 C17 C18 179.2(3)
Tb1 O5 C17 C18 -32.9(4)
O4 C18 C17 C16 178.6(3)
C13 C18 C17 C16 -1.4(6)
O4 C18 C17 O5 -0.6(5)
C13 C18 C17 O5 179.4(3)
C18 C13 C14 C15 -1.0(7)
C12 C13 C14 C15 -176.4(4)
C13 C14 C15 C16 0.0(7)
C17 C16 C15 C14 0.3(7)
C45 C44 C49 C48 0.1(6)
C43 C44 C49 C48 -179.6(3)
C44 C49 C48 C47 0.7(6)
C49 C48 C47 C46 -1.1(6)
C48 C47 C46 C45 0.8(6)
C44 C45 C46 C47 0.0(6)
C1 O1 C3 C4 -6.7(6)
Tb1 O1 C3 C4 151.2(3)
C1 O1 C3 C2 173.7(3)
Tb1 O1 C3 C2 -28.4(4)
Ni1 O2 C2 C7 0.5(5)
Tb1 O2 C2 C7 -133.6(3)
Ni1 O2 C2 C3 178.2(2)
Tb1 O2 C2 C3 44.1(4)
C4 C3 C2 O2 177.3(4)
O1 C3 C2 O2 -3.1(5)
C4 C3 C2 C7 -4.8(6)
O1 C3 C2 C7 174.8(3)
O2 C2 C7 C6 -179.0(4)
C3 C2 C7 C6 3.3(6)
O2 C2 C7 C8 4.7(6)
C3 C2 C7 C8 -173.0(4)
N1 C8 C7 C2 0.0(7)
N1 C8 C7 C6 -176.3(4)
C2 C7 C6 C5 -0.3(6)
C8 C7 C6 C5 176.2(4)
C7 C6 C5 C4 -1.4(6)
O1 C3 C4 C5 -176.4(3)
C2 C3 C4 C5 3.2(6)
C6 C5 C4 C3 0.0(6)
C24 C23 C22 C21 1.0(7)
C23 C22 C21 C26 -0.8(7)
C23 C22 C21 C20 178.6(4)
Ni1 O6 C20 C27 9.7(6)
Tb1 O6 C20 C27 -117.4(4)
Ni1 O6 C20 C21 -166.6(3)
Tb1 O6 C20 C21 66.3(5)
C26 C21 C20 O6 -147.8(4)
C22 C21 C20 O6 32.8(6)
C26 C21 C20 C27 35.6(6)
C22 C21 C20 C27 -143.8(4)
O6 C20 C27 C28 -2.2(7)
C21 C20 C27 C28 174.1(4)
Ni1 O7 C28 C27 -11.9(6)
Ni1 O7 C28 C29 168.4(3)
C20 C27 C28 O7 3.4(7)
C20 C27 C28 C29 -176.9(4)
C34 C29 C28 O7 -152.0(4)
C30 C29 C28 O7 27.1(6)
C34 C29 C28 C27 28.3(6)
C30 C29 C28 C27 -152.6(4)
C24 C25 C26 C21 1.3(8)
C22 C21 C26 C25 -0.4(7)
C20 C21 C26 C25 -179.8(4)
C51 C52 C53 C54 -0.8(8)
C52 C53 C54 C55 2.0(7)
C53 C54 C55 C56 -1.9(7)
C54 C55 C56 C51 0.5(7)
C53 C52 C51 C56 -0.6(7)
C53 C52 C51 C50 177.3(4)
C55 C56 C51 C52 0.7(7)
C55 C56 C51 C50 -177.2(4)
O10 C50 C51 C52 -169.0(4)
C57 C50 C51 C52 10.8(6)
O10 C50 C51 C56 8.9(5)
C57 C50 C51 C56 -171.3(4)
C8 N1 C9 C10 124.1(4)
Ni1 N1 C9 C10 -49.4(4)
O3 C10 C9 N1 -56.1(5)
C11 C10 C9 N1 72.5(5)
C37 C38 C39 C40 0.3(6)
C38 C39 C40 C41 1.1(6)
C39 C40 C41 C36 -2.0(6)
C38 C37 C36 C41 -0.1(6)
C38 C37 C36 C35 178.9(4)
C40 C41 C36 C37 1.5(6)
C40 C41 C36 C35 -177.6(3)
O8 C35 C36 C37 153.7(4)
C42 C35 C36 C37 -30.2(5)
O8 C35 C36 C41 -27.3(5)
C42 C35 C36 C41 148.9(4)
C60 C59 C64 C63 -1.8(6)
C58 C59 C64 C63 176.4(4)
C59 C64 C63 C62 1.3(6)
C64 C63 C62 C61 0.1(6)
C63 C62 C61 C60 -0.8(6)
C62 C61 C60 C59 0.3(6)
C64 C59 C60 C61 1.0(6)
C58 C59 C60 C61 -177.3(4)
C26 C25 C24 C23 -1.1(8)
C22 C23 C24 C25 -0.1(7)
